data_1508610
loop_
_publ_author_name
'Habata, Yoichi'
'Ikeda, Mari'
'Yamada, Sachiko'
'Takahashi, Hiroki'
'Ueno, Sumiko'
'Suzuki, Takatoshi'
'Kuwahara, Shunsuke'

_publ_section_title
;
 Argentivorous molecules: structural evidence for Ag(+)-\p interactions in
 solution.
;
_journal_issue 17
_journal_name_full 'Organic letters'
_journal_page_first 4576
_journal_page_last 4579
_journal_paper_doi 10.1021/ol3019538
_journal_volume 14
_journal_year 2012
_chemical_formula_sum 'C41 H52 Ag F3 N4 O3 S'
_chemical_formula_weight 845.80
_chemical_name_systematic
; 
 ? 
;
_space_group_IT_number 14
_symmetry_cell_setting monoclinic
_symmetry_space_group_name_Hall '-P 2ybc'
_symmetry_space_group_name_H-M 'P 1 21/c 1'
_atom_sites_solution_hydrogens geom
_atom_sites_solution_primary direct
_atom_sites_solution_secondary difmap
_audit_creation_method SHELXL-97
_cell_angle_alpha 90.00
_cell_angle_beta 90.119(3)
_cell_angle_gamma 90.00
_cell_formula_units_Z 4
_cell_length_a 9.8862(16)
_cell_length_b 14.843(3)
_cell_length_c 27.080(4)
_cell_measurement_temperature 90
_cell_volume 3973.7(12)
_computing_cell_refinement 'Bruker SMART'
_computing_data_collection 'Bruker SMART'
_computing_data_reduction 'Bruker SAINT'
_computing_molecular_graphics 'Bruker SHELXTL'
_computing_publication_material 'Bruker SHELXTL'
_computing_structure_refinement 'SHELXL-97 (Sheldrick, 1997)'
_computing_structure_solution 'SHELXS-97 (Sheldrick, 1990)'
_diffrn_ambient_temperature 90
_diffrn_detector_area_resol_mean 8.366
_diffrn_measured_fraction_theta_full 0.972
_diffrn_measured_fraction_theta_max 0.972
_diffrn_measurement_device_type 'CCD area detector'
_diffrn_measurement_method 'phi and omega scans'
_diffrn_radiation_monochromator graphite
_diffrn_radiation_source 'fine-focus sealed tube'
_diffrn_radiation_type MoK\a
_diffrn_radiation_wavelength 0.71073
_diffrn_reflns_av_R_equivalents 0.0320
_diffrn_reflns_av_sigmaI/netI 0.0395
_diffrn_reflns_limit_h_max 13
_diffrn_reflns_limit_h_min -13
_diffrn_reflns_limit_k_max 17
_diffrn_reflns_limit_k_min -19
_diffrn_reflns_limit_l_max 32
_diffrn_reflns_limit_l_min -36
_diffrn_reflns_number 26564
_diffrn_reflns_theta_full 28.47
_diffrn_reflns_theta_max 28.47
_diffrn_reflns_theta_min 1.50
_exptl_absorpt_coefficient_mu 0.617
_exptl_absorpt_correction_T_max 0.8918
_exptl_absorpt_correction_T_min 0.7086
_exptl_absorpt_correction_type empirical
_exptl_absorpt_process_details 'SADABS, Sheldrick, 1996'
_exptl_crystal_colour colorless
_exptl_crystal_density_diffrn 1.414
_exptl_crystal_density_method 'not measured'
_exptl_crystal_description needle
_exptl_crystal_F_000 1760
_exptl_crystal_size_max 0.60
_exptl_crystal_size_mid 0.20
_exptl_crystal_size_min 0.19
_refine_diff_density_max 1.272
_refine_diff_density_min -1.692
_refine_diff_density_rms 0.119
_refine_ls_extinction_method none
_refine_ls_goodness_of_fit_ref 1.214
_refine_ls_hydrogen_treatment constr
_refine_ls_matrix_type full
_refine_ls_number_parameters 482
_refine_ls_number_reflns 9760
_refine_ls_number_restraints 0
_refine_ls_restrained_S_all 1.214
_refine_ls_R_factor_all 0.0635
_refine_ls_R_factor_gt 0.0538
_refine_ls_shift/su_max 0.004
_refine_ls_shift/su_mean 0.000
_refine_ls_structure_factor_coef Fsqd
_refine_ls_weighting_details 'calc w=1/[\s^2^(Fo^2^)+(0.0440P)^2^+11.3150P] where P=(Fo^2^+2Fc^2^)/3'
_refine_ls_weighting_scheme calc
_refine_ls_wR_factor_gt 0.1287
_refine_ls_wR_factor_ref 0.1324
_reflns_number_gt 8366
_reflns_number_total 9760
_reflns_threshold_expression >2sigma(I)
_cod_data_source_file ol3019538_si_002.cif
_cod_data_source_block 5b/AgOTf
_cod_depositor_comments
;
The following automatic conversions were performed:

'_symmetry_cell_setting' value 'Monoclinic' changed to 'monoclinic'
according to /home/saulius/struct/CIF-dictionaries/cif_core.dic
dictionary named 'cif_core.dic' version 2.4.2 from 2011-04-26.

Automatic conversion script
Id: cif_fix_values 1891 2012-01-12 08:04:46Z andrius 
;
_cod_original_cell_volume 3973.8(11)
_cod_original_sg_symbol_H-M P2(1)/c
_cod_database_code 1508610

loop_
_symmetry_equiv_pos_as_xyz
'x, y, z'
'-x, y+1/2, -z+1/2'
'-x, -y, -z'
'x, -y-1/2, z-1/2'

loop_
_atom_site_label
_atom_site_type_symbol
_atom_site_fract_x
_atom_site_fract_y
_atom_site_fract_z
_atom_site_U_iso_or_equiv
_atom_site_adp_type
_atom_site_occupancy
_atom_site_symmetry_multiplicity
_atom_site_calc_flag
_atom_site_refinement_flags
C40 C 0.6336(5) 0.1894(4) 0.43902(17) 0.0405(11) Uani 1 1 d .
H40A H 0.6824 0.2059 0.4089 0.061 Uiso 1 1 calc R
H40B H 0.5426 0.1685 0.4304 0.061 Uiso 1 1 calc R
H40C H 0.6825 0.1412 0.4561 0.061 Uiso 1 1 calc R
C16 C 0.0962(5) 0.2425(3) 0.48939(16) 0.0360(10) Uani 1 1 d .
H16A H 0.0673 0.2842 0.4633 0.054 Uiso 1 1 calc R
H16B H 0.0229 0.2000 0.4965 0.054 Uiso 1 1 calc R
H16C H 0.1762 0.2092 0.4784 0.054 Uiso 1 1 calc R
C32 C 0.6866(5) -0.0382(3) 0.58956(17) 0.0337(10) Uani 1 1 d .
H32A H 0.6199 -0.0289 0.5632 0.051 Uiso 1 1 calc R
H32B H 0.6446 -0.0713 0.6168 0.051 Uiso 1 1 calc R
H32C H 0.7631 -0.0730 0.5767 0.051 Uiso 1 1 calc R
C37 C 0.6235(4) 0.2698(3) 0.47209(14) 0.0243(8) Uani 1 1 d .
C24 C 0.1856(4) 0.0118(3) 0.63013(16) 0.0287(9) Uani 1 1 d .
H24A H 0.1815 -0.0486 0.6447 0.043 Uiso 1 1 calc R
H24B H 0.2283 0.0084 0.5975 0.043 Uiso 1 1 calc R
H24C H 0.0938 0.0360 0.6267 0.043 Uiso 1 1 calc R
C29 C 0.7362(4) 0.0517(3) 0.60794(14) 0.0234(8) Uani 1 1 d .
C6 C 0.7621(3) 0.4977(3) 0.62532(13) 0.0183(7) Uani 1 1 d .
H6A H 0.7926 0.5609 0.6219 0.022 Uiso 1 1 calc R
H6B H 0.8082 0.4619 0.5995 0.022 Uiso 1 1 calc R
C13 C 0.1302(4) 0.2951(3) 0.53553(13) 0.0223(8) Uani 1 1 d .
C38 C 0.5143(4) 0.2812(3) 0.50428(14) 0.0232(8) Uani 1 1 d .
H38 H 0.4457 0.2365 0.5056 0.028 Uiso 1 1 calc R
C5 C 0.8050(3) 0.4629(3) 0.67561(13) 0.0184(7) Uani 1 1 d .
H5A H 0.9033 0.4727 0.6798 0.022 Uiso 1 1 calc R
H5B H 0.7577 0.4978 0.7015 0.022 Uiso 1 1 calc R
C28 C 0.8057(4) 0.0592(3) 0.65252(14) 0.0233(8) Uani 1 1 d .
H28 H 0.8217 0.0069 0.6719 0.028 Uiso 1 1 calc R
C3 C 0.6473(3) 0.3741(3) 0.76261(12) 0.0170(7) Uani 1 1 d .
H3A H 0.6562 0.3581 0.7980 0.020 Uiso 1 1 calc R
H3B H 0.6411 0.4406 0.7603 0.020 Uiso 1 1 calc R
C25 C 0.8794(3) 0.3108(3) 0.65731(13) 0.0199(7) Uani 1 1 d .
H25A H 0.9570 0.3026 0.6800 0.024 Uiso 1 1 calc R
H25B H 0.9124 0.3437 0.6279 0.024 Uiso 1 1 calc R
C36 C 0.7235(4) 0.3358(3) 0.47204(13) 0.0243(8) Uani 1 1 d .
H36 H 0.7994 0.3293 0.4509 0.029 Uiso 1 1 calc R
C14 C 0.1932(4) 0.2521(3) 0.57537(14) 0.0219(7) Uani 1 1 d .
H14 H 0.2153 0.1900 0.5733 0.026 Uiso 1 1 calc R
C17 C 0.5081(3) 0.2399(3) 0.76000(12) 0.0182(7) Uani 1 1 d .
H17A H 0.4676 0.2399 0.7934 0.022 Uiso 1 1 calc R
H17B H 0.5991 0.2125 0.7625 0.022 Uiso 1 1 calc R
C31 C 0.7589(4) 0.2119(3) 0.59684(13) 0.0223(8) Uani 1 1 d .
H31 H 0.7423 0.2641 0.5775 0.027 Uiso 1 1 calc R
C30 C 0.7131(4) 0.1294(3) 0.58062(14) 0.0252(8) Uani 1 1 d .
H30 H 0.6650 0.1256 0.5503 0.030 Uiso 1 1 calc R
C1 C 0.3866(3) 0.4752(3) 0.73128(12) 0.0176(7) Uani 1 1 d .
H1A H 0.3099 0.5088 0.7459 0.021 Uiso 1 1 calc R
H1B H 0.4693 0.5118 0.7359 0.021 Uiso 1 1 calc R
C20 C 0.2148(3) 0.1042(3) 0.70715(14) 0.0211(7) Uani 1 1 d .
H20 H 0.1253 0.0880 0.7164 0.025 Uiso 1 1 calc R
C18 C 0.4217(3) 0.1834(3) 0.72616(12) 0.0173(7) Uani 1 1 d .
C41 C 0.9338(3) 0.7854(3) 0.65510(13) 0.0203(7) Uani 1 1 d .
C22 C 0.3979(4) 0.0984(3) 0.65060(13) 0.0218(8) Uani 1 1 d .
H22 H 0.4357 0.0786 0.6203 0.026 Uiso 1 1 calc R
C26 C 0.8294(3) 0.2198(3) 0.64139(13) 0.0191(7) Uani 1 1 d .
C21 C 0.2670(4) 0.0723(3) 0.66295(14) 0.0212(7) Uani 1 1 d .
C27 C 0.8519(3) 0.1425(3) 0.66886(14) 0.0222(7) Uani 1 1 d .
H27 H 0.8995 0.1465 0.6993 0.027 Uiso 1 1 calc R
C19 C 0.2905(3) 0.1595(2) 0.73838(13) 0.0168(7) Uani 1 1 d .
H19 H 0.2519 0.1809 0.7683 0.020 Uiso 1 1 calc R
C23 C 0.4747(3) 0.1530(3) 0.68171(13) 0.0202(7) Uani 1 1 d .
H23 H 0.5640 0.1695 0.6725 0.024 Uiso 1 1 calc R
C12 C 0.0991(4) 0.3849(3) 0.53983(13) 0.0214(7) Uani 1 1 d .
H12 H 0.0565 0.4148 0.5129 0.026 Uiso 1 1 calc R
C35 C 0.7145(3) 0.4104(3) 0.50223(13) 0.0200(7) Uani 1 1 d .
H35 H 0.7843 0.4544 0.5017 0.024 Uiso 1 1 calc R
C2 C 0.4033(3) 0.3868(3) 0.75833(12) 0.0188(7) Uani 1 1 d .
H2A H 0.4107 0.3992 0.7941 0.023 Uiso 1 1 calc R
H2B H 0.3210 0.3500 0.7531 0.023 Uiso 1 1 calc R
C11 C 0.1285(3) 0.4334(3) 0.58259(13) 0.0180(7) Uani 1 1 d .
H11 H 0.1057 0.4955 0.5846 0.022 Uiso 1 1 calc R
C33 C 0.5875(3) 0.5067(3) 0.56326(12) 0.0182(7) Uani 1 1 d .
H33A H 0.6500 0.5532 0.5504 0.022 Uiso 1 1 calc R
H33B H 0.4940 0.5294 0.5589 0.022 Uiso 1 1 calc R
C8 C 0.3921(3) 0.5455(3) 0.65003(13) 0.0173(7) Uani 1 1 d .
H8A H 0.3493 0.5973 0.6669 0.021 Uiso 1 1 calc R
H8B H 0.3512 0.5407 0.6167 0.021 Uiso 1 1 calc R
C4 C 0.7727(3) 0.3424(3) 0.73514(12) 0.0184(7) Uani 1 1 d .
H4A H 0.8535 0.3686 0.7513 0.022 Uiso 1 1 calc R
H4B H 0.7792 0.2761 0.7382 0.022 Uiso 1 1 calc R
C7 C 0.5428(3) 0.5642(3) 0.64457(12) 0.0176(7) Uani 1 1 d .
H7A H 0.5550 0.6228 0.6277 0.021 Uiso 1 1 calc R
H7B H 0.5840 0.5691 0.6778 0.021 Uiso 1 1 calc R
C34 C 0.6042(3) 0.4221(3) 0.53348(12) 0.0169(7) Uani 1 1 d .
C39 C 0.5047(3) 0.3562(3) 0.53400(13) 0.0200(7) Uani 1 1 d .
H39 H 0.4289 0.3628 0.5552 0.024 Uiso 1 1 calc R
C15 C 0.2234(3) 0.3002(3) 0.61794(13) 0.0188(7) Uani 1 1 d .
H15 H 0.2670 0.2705 0.6446 0.023 Uiso 1 1 calc R
C9 C 0.2172(3) 0.4391(3) 0.67019(13) 0.0182(7) Uani 1 1 d .
H9A H 0.1624 0.4949 0.6710 0.022 Uiso 1 1 calc R
H9B H 0.1869 0.4003 0.6978 0.022 Uiso 1 1 calc R
C10 C 0.1912(3) 0.3910(3) 0.62230(12) 0.0158(6) Uani 1 1 d .
Ag1 Ag 0.53927(2) 0.353936(19) 0.653588(9) 0.01499(8) Uani 1 1 d .
S2 S 1.05445(8) 0.69321(6) 0.66257(3) 0.01743(18) Uani 1 1 d .
O2 O 1.0346(3) 0.6418(2) 0.61807(10) 0.0252(6) Uani 1 1 d .
N3 N 0.7752(3) 0.3665(2) 0.68233(10) 0.0162(6) Uani 1 1 d .
N4 N 0.6140(3) 0.4939(2) 0.61649(10) 0.0157(6) Uani 1 1 d .
O1 O 1.1823(2) 0.7392(2) 0.66607(10) 0.0256(6) Uani 1 1 d .
O3 O 1.0100(3) 0.6499(2) 0.70712(10) 0.0300(6) Uani 1 1 d .
N2 N 0.5218(3) 0.3341(2) 0.74281(10) 0.0156(6) Uani 1 1 d .
N1 N 0.3617(3) 0.4628(2) 0.67790(10) 0.0153(6) Uani 1 1 d .
F3 F 0.9669(2) 0.83845(16) 0.61751(9) 0.0279(5) Uani 1 1 d .
F2 F 0.9272(2) 0.83719(17) 0.69539(9) 0.0304(6) Uani 1 1 d .
F1 F 0.8087(2) 0.75455(17) 0.64649(9) 0.0280(5) Uani 1 1 d .

loop_
_atom_site_aniso_label
_atom_site_aniso_U_11
_atom_site_aniso_U_22
_atom_site_aniso_U_33
_atom_site_aniso_U_23
_atom_site_aniso_U_13
_atom_site_aniso_U_12
C40 0.050(3) 0.036(3) 0.035(2) -0.008(2) 0.013(2) 0.000(2)
C16 0.042(3) 0.037(3) 0.029(2) -0.0053(18) -0.0124(18) 0.000(2)
C32 0.037(2) 0.027(2) 0.038(2) -0.0028(18) -0.0015(18) 0.0028(18)
C37 0.0267(19) 0.025(2) 0.0212(17) -0.0008(15) 0.0034(14) 0.0033(16)
C24 0.0223(18) 0.026(2) 0.038(2) -0.0062(17) -0.0046(16) -0.0005(16)
C29 0.0181(17) 0.024(2) 0.0280(18) 0.0002(15) 0.0046(14) 0.0042(15)
C6 0.0108(14) 0.0215(19) 0.0226(17) 0.0034(14) 0.0012(12) -0.0012(13)
C13 0.0170(16) 0.028(2) 0.0219(17) -0.0014(15) -0.0020(13) -0.0026(15)
C38 0.0192(17) 0.027(2) 0.0238(17) 0.0016(15) 0.0005(13) -0.0049(15)
C5 0.0122(15) 0.0207(19) 0.0223(16) 0.0002(14) -0.0010(12) -0.0024(13)
C28 0.0166(16) 0.029(2) 0.0248(18) 0.0078(15) 0.0053(13) 0.0041(15)
C3 0.0130(15) 0.022(2) 0.0160(15) 0.0001(12) -0.0018(12) -0.0001(13)
C25 0.0093(14) 0.025(2) 0.0254(17) 0.0018(15) 0.0026(12) -0.0001(13)
C36 0.0187(17) 0.035(3) 0.0195(16) 0.0023(15) 0.0061(13) 0.0044(15)
C14 0.0193(17) 0.021(2) 0.0251(17) 0.0004(14) -0.0001(13) -0.0017(14)
C17 0.0159(15) 0.0213(19) 0.0174(15) 0.0060(13) 0.0006(12) -0.0002(13)
C31 0.0211(17) 0.025(2) 0.0207(17) 0.0039(14) 0.0023(13) 0.0028(15)
C30 0.0240(18) 0.031(2) 0.0203(17) -0.0013(15) -0.0004(14) 0.0024(16)
C1 0.0144(15) 0.0211(19) 0.0173(15) -0.0048(13) 0.0007(12) 0.0041(13)
C20 0.0108(15) 0.024(2) 0.0283(18) 0.0050(15) 0.0024(13) 0.0004(14)
C18 0.0131(15) 0.0194(18) 0.0193(16) 0.0052(13) 0.0002(12) 0.0007(13)
C41 0.0142(15) 0.022(2) 0.0251(17) -0.0016(14) -0.0016(13) -0.0011(14)
C22 0.0177(16) 0.026(2) 0.0220(17) -0.0001(14) 0.0037(13) 0.0040(15)
C26 0.0098(14) 0.026(2) 0.0218(16) -0.0012(14) 0.0063(12) 0.0031(13)
C21 0.0148(16) 0.0198(19) 0.0289(18) 0.0012(15) -0.0035(13) 0.0023(14)
C27 0.0128(15) 0.030(2) 0.0244(17) 0.0031(16) 0.0022(12) 0.0080(15)
C19 0.0148(15) 0.0133(19) 0.0223(16) 0.0037(13) 0.0037(12) 0.0023(12)
C23 0.0123(14) 0.025(2) 0.0229(16) 0.0035(15) 0.0031(12) 0.0032(14)
C12 0.0169(16) 0.025(2) 0.0219(17) 0.0040(14) -0.0033(13) -0.0039(14)
C35 0.0141(15) 0.026(2) 0.0202(16) 0.0063(14) 0.0018(12) -0.0017(14)
C2 0.0117(15) 0.029(2) 0.0162(15) 0.0010(14) 0.0027(12) 0.0012(14)
C11 0.0124(15) 0.0189(19) 0.0227(16) 0.0036(13) 0.0010(12) -0.0004(13)
C33 0.0161(15) 0.0212(19) 0.0172(15) 0.0030(13) -0.0009(12) -0.0001(13)
C8 0.0132(15) 0.0195(19) 0.0192(15) 0.0008(13) -0.0010(12) -0.0011(13)
C4 0.0116(14) 0.024(2) 0.0192(15) 0.0010(14) -0.0016(12) -0.0012(13)
C7 0.0133(15) 0.0202(19) 0.0192(16) -0.0009(13) 0.0002(12) -0.0017(13)
C34 0.0137(15) 0.0217(19) 0.0151(14) 0.0030(13) -0.0003(12) 0.0008(13)
C39 0.0123(14) 0.029(2) 0.0191(15) 0.0026(15) 0.0016(12) -0.0005(14)
C15 0.0125(15) 0.022(2) 0.0217(16) 0.0040(14) 0.0010(12) -0.0015(13)
C9 0.0090(14) 0.024(2) 0.0213(16) -0.0011(14) 0.0011(12) -0.0002(13)
C10 0.0066(13) 0.0223(18) 0.0185(15) 0.0024(13) 0.0022(11) -0.0029(13)
Ag1 0.00987(11) 0.01967(14) 0.01543(12) 0.00044(10) 0.00048(8) -0.00051(10)
S2 0.0129(4) 0.0200(5) 0.0194(4) -0.0013(3) 0.0014(3) 0.0010(3)
O2 0.0196(12) 0.0280(15) 0.0279(13) -0.0065(12) 0.0016(10) -0.0014(11)
N3 0.0120(13) 0.0184(17) 0.0183(13) 0.0014(11) 0.0006(10) -0.0006(11)
N4 0.0091(12) 0.0220(16) 0.0161(13) -0.0001(11) 0.0003(10) -0.0006(11)
O1 0.0109(11) 0.0347(17) 0.0312(14) -0.0081(12) -0.0019(10) -0.0011(11)
O3 0.0270(14) 0.0374(18) 0.0256(14) 0.0073(12) 0.0056(11) 0.0064(13)
N2 0.0101(12) 0.0183(17) 0.0184(13) 0.0009(11) -0.0001(10) -0.0004(10)
N1 0.0088(12) 0.0203(16) 0.0166(13) 0.0001(11) -0.0008(10) -0.0012(11)
F3 0.0268(12) 0.0231(14) 0.0339(12) 0.0073(9) -0.0023(9) -0.0004(9)
F2 0.0257(12) 0.0338(16) 0.0318(12) -0.0120(10) -0.0031(9) 0.0097(10)
F1 0.0109(10) 0.0364(15) 0.0367(13) 0.0009(10) -0.0031(9) -0.0008(9)

loop_
_atom_type_symbol
_atom_type_description
_atom_type_scat_dispersion_real
_atom_type_scat_dispersion_imag
_atom_type_scat_source
C C 0.0033 0.0016 'International Tables Vol C Tables 4.2.6.8 and 6.1.1.4'
H H 0.0000 0.0000 'International Tables Vol C Tables 4.2.6.8 and 6.1.1.4'
N N 0.0061 0.0033 'International Tables Vol C Tables 4.2.6.8 and 6.1.1.4'
O O 0.0106 0.0060 'International Tables Vol C Tables 4.2.6.8 and 6.1.1.4'
F F 0.0171 0.0103 'International Tables Vol C Tables 4.2.6.8 and 6.1.1.4'
S S 0.1246 0.1234 'International Tables Vol C Tables 4.2.6.8 and 6.1.1.4'
Ag Ag -0.8971 1.1015 'International Tables Vol C Tables 4.2.6.8 and 6.1.1.4'

loop_
_geom_angle_atom_site_label_1
_geom_angle_atom_site_label_2
_geom_angle_atom_site_label_3
_geom_angle
C37 C40 H40A 109.5
C37 C40 H40B 109.5
H40A C40 H40B 109.5
C37 C40 H40C 109.5
H40A C40 H40C 109.5
H40B C40 H40C 109.5
C13 C16 H16A 109.5
C13 C16 H16B 109.5
H16A C16 H16B 109.5
C13 C16 H16C 109.5
H16A C16 H16C 109.5
H16B C16 H16C 109.5
C29 C32 H32A 109.5
C29 C32 H32B 109.5
H32A C32 H32B 109.5
C29 C32 H32C 109.5
H32A C32 H32C 109.5
H32B C32 H32C 109.5
C36 C37 C38 117.7(4)
C36 C37 C40 120.8(4)
C38 C37 C40 121.5(4)
C21 C24 H24A 109.5
C21 C24 H24B 109.5
H24A C24 H24B 109.5
C21 C24 H24C 109.5
H24A C24 H24C 109.5
H24B C24 H24C 109.5
C30 C29 C28 118.4(4)
C30 C29 C32 120.5(4)
C28 C29 C32 121.1(4)
N4 C6 C5 113.9(3)
N4 C6 H6A 108.8
C5 C6 H6A 108.8
N4 C6 H6B 108.8
C5 C6 H6B 108.8
H6A C6 H6B 107.7
C12 C13 C14 118.5(3)
C12 C13 C16 121.5(4)
C14 C13 C16 120.0(4)
C39 C38 C37 121.1(4)
C39 C38 H38 119.5
C37 C38 H38 119.5
N3 C5 C6 112.8(3)
N3 C5 H5A 109.0
C6 C5 H5A 109.0
N3 C5 H5B 109.0
C6 C5 H5B 109.0
H5A C5 H5B 107.8
C27 C28 C29 120.5(4)
C27 C28 H28 119.7
C29 C28 H28 119.7
N2 C3 C4 112.5(3)
N2 C3 H3A 109.1
C4 C3 H3A 109.1
N2 C3 H3B 109.1
C4 C3 H3B 109.1
H3A C3 H3B 107.8
N3 C25 C26 113.8(3)
N3 C25 H25A 108.8
C26 C25 H25A 108.8
N3 C25 H25B 108.8
C26 C25 H25B 108.8
H25A C25 H25B 107.7
C35 C36 C37 121.2(3)
C35 C36 H36 119.4
C37 C36 H36 119.4
C15 C14 C13 120.0(4)
C15 C14 H14 120.0
C13 C14 H14 120.0
N2 C17 C18 112.8(3)
N2 C17 H17A 109.0
C18 C17 H17A 109.0
N2 C17 H17B 109.0
C18 C17 H17B 109.0
H17A C17 H17B 107.8
C30 C31 C26 120.9(4)
C30 C31 H31 119.6
C26 C31 H31 119.6
C31 C30 C29 121.0(4)
C31 C30 H30 119.5
C29 C30 H30 119.5
N1 C1 C2 112.6(3)
N1 C1 H1A 109.1
C2 C1 H1A 109.1
N1 C1 H1B 109.1
C2 C1 H1B 109.1
H1A C1 H1B 107.8
C21 C20 C19 121.6(3)
C21 C20 H20 119.2
C19 C20 H20 119.2
C19 C18 C23 118.6(3)
C19 C18 C17 121.8(3)
C23 C18 C17 119.6(3)
F3 C41 F2 107.3(3)
F3 C41 F1 107.4(3)
F2 C41 F1 107.0(3)
F3 C41 S2 111.5(2)
F2 C41 S2 111.9(2)
F1 C41 S2 111.4(3)
C21 C22 C23 121.5(3)
C21 C22 H22 119.2
C23 C22 H22 119.2
C27 C26 C31 118.2(4)
C27 C26 C25 122.6(3)
C31 C26 C25 119.2(3)
C20 C21 C22 117.4(3)
C20 C21 C24 121.1(3)
C22 C21 C24 121.6(4)
C26 C27 C28 120.9(3)
C26 C27 H27 119.5
C28 C27 H27 119.5
C18 C19 C20 120.5(3)
C18 C19 H19 119.8
C20 C19 H19 119.8
C18 C23 C22 120.5(3)
C18 C23 H23 119.8
C22 C23 H23 119.8
C13 C12 C11 121.7(3)
C13 C12 H12 119.1
C11 C12 H12 119.1
C36 C35 C34 120.8(3)
C36 C35 H35 119.6
C34 C35 H35 119.6
N2 C2 C1 114.2(3)
N2 C2 H2A 108.7
C1 C2 H2A 108.7
N2 C2 H2B 108.7
C1 C2 H2B 108.7
H2A C2 H2B 107.6
C10 C11 C12 120.0(4)
C10 C11 H11 120.0
C12 C11 H11 120.0
N4 C33 C34 113.4(3)
N4 C33 H33A 108.9
C34 C33 H33A 108.9
N4 C33 H33B 108.9
C34 C33 H33B 108.9
H33A C33 H33B 107.7
N1 C8 C7 113.7(3)
N1 C8 H8A 108.8
C7 C8 H8A 108.8
N1 C8 H8B 108.8
C7 C8 H8B 108.8
H8A C8 H8B 107.7
N3 C4 C3 114.5(3)
N3 C4 H4A 108.6
C3 C4 H4A 108.6
N3 C4 H4B 108.6
C3 C4 H4B 108.6
H4A C4 H4B 107.6
N4 C7 C8 113.0(3)
N4 C7 H7A 109.0
C8 C7 H7A 109.0
N4 C7 H7B 109.0
C8 C7 H7B 109.0
H7A C7 H7B 107.8
C39 C34 C35 118.3(3)
C39 C34 C33 120.4(3)
C35 C34 C33 121.2(3)
C38 C39 C34 121.0(3)
C38 C39 H39 119.5
C34 C39 H39 119.5
C14 C15 C10 121.4(3)
C14 C15 H15 119.3
C10 C15 H15 119.3
N1 C9 C10 113.4(3)
N1 C9 H9A 108.9
C10 C9 H9A 108.9
N1 C9 H9B 108.9
C10 C9 H9B 108.9
H9A C9 H9B 107.7
C15 C10 C11 118.3(3)
C15 C10 C9 119.7(3)
C11 C10 C9 121.9(3)
N4 Ag1 N2 122.42(10)
N4 Ag1 N3 77.12(9)
N2 Ag1 N3 76.42(9)
N4 Ag1 N1 76.55(10)
N2 Ag1 N1 76.36(9)
N3 Ag1 N1 122.53(10)
O3 S2 O1 115.28(18)
O3 S2 O2 115.12(19)
O1 S2 O2 115.13(16)
O3 S2 C41 103.13(17)
O1 S2 C41 103.00(17)
O2 S2 C41 102.53(17)
C5 N3 C4 111.0(3)
C5 N3 C25 110.2(3)
C4 N3 C25 108.7(3)
C5 N3 Ag1 102.92(19)
C4 N3 Ag1 105.69(19)
C25 N3 Ag1 118.1(2)
C7 N4 C33 109.2(3)
C7 N4 C6 111.3(3)
C33 N4 C6 109.0(3)
C7 N4 Ag1 104.3(2)
C33 N4 Ag1 117.5(2)
C6 N4 Ag1 105.5(2)
C2 N2 C3 110.6(3)
C2 N2 C17 109.8(3)
C3 N2 C17 110.1(3)
C2 N2 Ag1 106.04(19)
C3 N2 Ag1 104.48(19)
C17 N2 Ag1 115.6(2)
C8 N1 C1 111.4(3)
C8 N1 C9 108.8(3)
C1 N1 C9 109.0(3)
C8 N1 Ag1 105.2(2)
C1 N1 Ag1 102.97(19)
C9 N1 Ag1 119.3(2)

loop_
_geom_bond_atom_site_label_1
_geom_bond_atom_site_label_2
_geom_bond_distance
C40 C37 1.495(6)
C40 H40A 0.9800
C40 H40B 0.9800
C40 H40C 0.9800
C16 C13 1.511(5)
C16 H16A 0.9800
C16 H16B 0.9800
C16 H16C 0.9800
C32 C29 1.506(6)
C32 H32A 0.9800
C32 H32B 0.9800
C32 H32C 0.9800
C37 C36 1.391(6)
C37 C38 1.399(5)
C24 C21 1.497(5)
C24 H24A 0.9800
C24 H24B 0.9800
C24 H24C 0.9800
C29 C30 1.388(6)
C29 C28 1.392(5)
C6 N4 1.484(4)
C6 C5 1.516(5)
C6 H6A 0.9900
C6 H6B 0.9900
C13 C12 1.372(6)
C13 C14 1.399(5)
C38 C39 1.376(6)
C38 H38 0.9500
C5 N3 1.472(5)
C5 H5A 0.9900
C5 H5B 0.9900
C28 C27 1.391(6)
C28 H28 0.9500
C3 N2 1.475(4)
C3 C4 1.522(5)
C3 H3A 0.9900
C3 H3B 0.9900
C25 N3 1.485(5)
C25 C26 1.501(5)
C25 H25A 0.9900
C25 H25B 0.9900
C36 C35 1.380(6)
C36 H36 0.9500
C14 C15 1.388(5)
C14 H14 0.9500
C17 N2 1.479(5)
C17 C18 1.506(5)
C17 H17A 0.9900
C17 H17B 0.9900
C31 C30 1.377(6)
C31 C26 1.397(5)
C31 H31 0.9500
C30 H30 0.9500
C1 N1 1.477(4)
C1 C2 1.512(5)
C1 H1A 0.9900
C1 H1B 0.9900
C20 C21 1.388(5)
C20 C19 1.395(5)
C20 H20 0.9500
C18 C19 1.386(5)
C18 C23 1.389(5)
C41 F3 1.328(4)
C41 F2 1.336(4)
C41 F1 1.339(4)
C41 S2 1.827(4)
C22 C21 1.392(5)
C22 C23 1.392(5)
C22 H22 0.9500
C26 C27 1.385(5)
C27 H27 0.9500
C19 H19 0.9500
C23 H23 0.9500
C12 C11 1.394(5)
C12 H12 0.9500
C35 C34 1.392(5)
C35 H35 0.9500
C2 N2 1.471(4)
C2 H2A 0.9900
C2 H2B 0.9900
C11 C10 1.390(5)
C11 H11 0.9500
C33 N4 1.477(4)
C33 C34 1.502(5)
C33 H33A 0.9900
C33 H33B 0.9900
C8 N1 1.472(5)
C8 C7 1.523(5)
C8 H8A 0.9900
C8 H8B 0.9900
C4 N3 1.474(4)
C4 H4A 0.9900
C4 H4B 0.9900
C7 N4 1.472(5)
C7 H7A 0.9900
C7 H7B 0.9900
C34 C39 1.388(5)
C39 H39 0.9500
C15 C10 1.390(5)
C15 H15 0.9500
C9 N1 1.486(4)
C9 C10 1.502(5)
C9 H9A 0.9900
C9 H9B 0.9900
Ag1 N4 2.424(3)
Ag1 N2 2.441(3)
Ag1 N3 2.465(3)
Ag1 N1 2.476(3)
S2 O3 1.437(3)
S2 O1 1.439(3)
S2 O2 1.440(3)
